data_4107022
loop_
_publ_author_name
'Mark Edwin Harvey'
'Djamaladdin G. Musaev'
'J. Du Bois'

_publ_contact_author_address 'Dept. of Chemistry, Stanford Univeristy'
_publ_contact_author_email harveym@stanford.edu
_publ_contact_author_name 'Mark Harvey'
_publ_contact_author_phone '+1 650 724 4558'
_publ_section_title
;
 A Diruthenium Catalyst for Selective, Intramolecular Allylic C-H
 Amination: Reaction Development and Mechanistic Insight Gained through
 Experiment and Theory
;
_journal_name_full 'Journal of the American Chemical Society'
_journal_page_first 17207
_journal_page_last 17216
_journal_paper_doi 10.1021/ja203576p
_journal_volume 133
_journal_year 2011
_chemical_formula_moiety 'C23 H23 Cl N5 O5 Ru2'
_chemical_formula_sum 'C23 H23 Cl N5 O5 Ru2'
_chemical_formula_weight 687.05
_chemical_name_systematic
; 
 ? 
;
_space_group_IT_number 15
_symmetry_cell_setting monoclinic
_symmetry_space_group_name_Hall '-C 2yc'
_symmetry_space_group_name_H-M 'C 1 2/c 1'
_atom_sites_solution_hydrogens geom
_atom_sites_solution_primary direct
_atom_sites_solution_secondary difmap
_audit_creation_method SHELXL-97
_cell_angle_alpha 90.00
_cell_angle_beta 107.915(3)
_cell_angle_gamma 90.00
_cell_formula_units_Z 8
_cell_length_a 32.1203(10)
_cell_length_b 10.6090(3)
_cell_length_c 14.8811(5)
_cell_measurement_reflns_used 9108
_cell_measurement_temperature 100(2)
_cell_measurement_theta_max 34.68
_cell_measurement_theta_min 2.37
_cell_volume 4825.1(3)
_computing_cell_refinement 'Bruker SAINT v7.66A'
_computing_data_collection 'Bruker APEX-II v2009-9'
_computing_data_reduction 'Bruker SAINT v7.66A'
_computing_structure_refinement 'SHELXL-97 (Sheldrick, 2008)'
_computing_structure_solution 'SHELXS-97 (Sheldrick, 2008)'
_diffrn_ambient_temperature 100(2)
_diffrn_detector_area_resol_mean 8.33
_diffrn_measured_fraction_theta_full 0.989
_diffrn_measured_fraction_theta_max 0.989
_diffrn_measurement_device_type 'Bruker APEX-II'
_diffrn_measurement_method 'combination of \w and \f-scans '
_diffrn_radiation_monochromator graphite
_diffrn_radiation_source 'fine-focus sealed tube'
_diffrn_radiation_type MoK\a
_diffrn_radiation_wavelength 0.71073
_diffrn_reflns_av_R_equivalents 0.0455
_diffrn_reflns_av_sigmaI/netI 0.0274
_diffrn_reflns_limit_h_max 51
_diffrn_reflns_limit_h_min -51
_diffrn_reflns_limit_k_max 17
_diffrn_reflns_limit_k_min -17
_diffrn_reflns_limit_l_max 23
_diffrn_reflns_limit_l_min -23
_diffrn_reflns_number 74094
_diffrn_reflns_theta_full 35.12
_diffrn_reflns_theta_max 35.12
_diffrn_reflns_theta_min 1.33
_exptl_absorpt_coefficient_mu 1.409
_exptl_absorpt_correction_T_max 0.6869
_exptl_absorpt_correction_T_min 0.5721
_exptl_absorpt_correction_type numerical
_exptl_absorpt_process_details 'SADABS, Sheldrick, 2008'
_exptl_crystal_colour 'dark red'
_exptl_crystal_density_diffrn 1.892
_exptl_crystal_description block
_exptl_crystal_F_000 2728
_exptl_crystal_size_max 0.26
_exptl_crystal_size_mid 0.25
_exptl_crystal_size_min 0.21
_refine_diff_density_max 1.376
_refine_diff_density_min -1.395
_refine_diff_density_rms 0.118
_refine_ls_extinction_method none
_refine_ls_goodness_of_fit_ref 1.043
_refine_ls_hydrogen_treatment constr
_refine_ls_matrix_type full
_refine_ls_number_parameters 327
_refine_ls_number_reflns 10597
_refine_ls_number_restraints 0
_refine_ls_restrained_S_all 1.043
_refine_ls_R_factor_all 0.0397
_refine_ls_R_factor_gt 0.0304
_refine_ls_shift/su_max 0.002
_refine_ls_shift/su_mean 0.000
_refine_ls_structure_factor_coef Fsqd
_refine_ls_weighting_details 'calc w=1/[\s^2^(Fo^2^)+(0.0406P)^2^+7.0304P] where P=(Fo^2^+2Fc^2^)/3'
_refine_ls_weighting_scheme calc
_refine_ls_wR_factor_gt 0.0768
_refine_ls_wR_factor_ref 0.0826
_reflns_number_gt 8910
_reflns_number_total 10597
_reflns_threshold_expression >2sigma(I)
_cod_data_source_file ja203576p_si_003.cif
_cod_data_source_block su031a
_cod_database_code 4107022

loop_
_symmetry_equiv_pos_as_xyz
'x, y, z'
'-x, y, -z+1/2'
'x+1/2, y+1/2, z'
'-x+1/2, y+1/2, -z+1/2'
'-x, -y, -z'
'x, -y, z-1/2'
'-x+1/2, -y+1/2, -z'
'x+1/2, -y+1/2, z-1/2'

loop_
_atom_site_label
_atom_site_type_symbol
_atom_site_fract_x
_atom_site_fract_y
_atom_site_fract_z
_atom_site_U_iso_or_equiv
_atom_site_adp_type
_atom_site_occupancy
_atom_site_symmetry_multiplicity
_atom_site_calc_flag
_atom_site_refinement_flags
Ru1 Ru 0.100774(4) 0.778035(12) 0.460125(9) 0.01532(4) Uani 1 1 d .
Ru2 Ru 0.151271(4) 0.620865(13) 0.515304(9) 0.01653(4) Uani 1 1 d .
Cl1 Cl 0.045006(14) 0.95544(4) 0.40219(3) 0.02343(8) Uani 1 1 d .
O1 O 0.10551(4) 0.48924(12) 0.49124(10) 0.0215(2) Uani 1 1 d .
O2 O 0.14926(4) 0.64253(13) 0.64679(9) 0.0211(2) Uani 1 1 d .
O3 O 0.20098(4) 0.74327(13) 0.54161(10) 0.0217(2) Uani 1 1 d .
O4 O 0.15750(4) 0.59041(13) 0.38813(9) 0.0209(2) Uani 1 1 d .
O5 O 0.20352(4) 0.46692(13) 0.58658(9) 0.0219(2) Uani 1 1 d .
N1 N 0.05280(5) 0.63671(14) 0.42287(10) 0.0172(2) Uani 1 1 d .
N2 N 0.09292(5) 0.78522(14) 0.59583(11) 0.0184(3) Uani 1 1 d .
N3 N 0.15300(5) 0.90954(15) 0.49651(10) 0.0179(2) Uani 1 1 d .
N4 N 0.11089(5) 0.75675(14) 0.32822(10) 0.0172(2) Uani 1 1 d .
N5 N 0.27056(5) 0.43997(15) 0.69540(11) 0.0207(3) Uani 1 1 d .
C1 C 0.06461(5) 0.51595(17) 0.44674(12) 0.0183(3) Uani 1 1 d .
C2 C 0.03343(6) 0.41815(18) 0.42522(13) 0.0210(3) Uani 1 1 d .
H2A H 0.0419 0.3341 0.4442 0.025 Uiso 1 1 calc R
C3 C -0.00928(6) 0.44538(18) 0.37670(14) 0.0230(3) Uani 1 1 d .
H3A H -0.0306 0.3802 0.3613 0.028 Uiso 1 1 calc R
C4 C -0.02124(6) 0.56981(19) 0.35003(14) 0.0239(3) Uani 1 1 d .
H4A H -0.0506 0.5901 0.3155 0.029 Uiso 1 1 calc R
C5 C 0.01021(6) 0.66222(18) 0.37457(13) 0.0211(3) Uani 1 1 d .
H5A H 0.0020 0.7469 0.3572 0.025 Uiso 1 1 calc R
C6 C 0.11911(6) 0.71091(17) 0.66503(12) 0.0194(3) Uani 1 1 d .
C7 C 0.11414(6) 0.70655(19) 0.75612(13) 0.0238(3) Uani 1 1 d .
H7A H 0.1325 0.6536 0.8035 0.029 Uiso 1 1 calc R
C8 C 0.08265(7) 0.77937(19) 0.77561(13) 0.0251(4) Uani 1 1 d .
H8A H 0.0794 0.7784 0.8369 0.030 Uiso 1 1 calc R
C9 C 0.05548(7) 0.85484(18) 0.70466(14) 0.0247(3) Uani 1 1 d .
H9A H 0.0333 0.9052 0.7168 0.030 Uiso 1 1 calc R
C10 C 0.06141(6) 0.85494(17) 0.61668(13) 0.0216(3) Uani 1 1 d .
H10A H 0.0427 0.9058 0.5685 0.026 Uiso 1 1 calc R
C11 C 0.19450(6) 0.86400(17) 0.52829(12) 0.0189(3) Uani 1 1 d .
C12 C 0.23104(6) 0.94553(19) 0.54806(14) 0.0240(3) Uani 1 1 d .
H12A H 0.2599 0.9126 0.5709 0.029 Uiso 1 1 calc R
C13 C 0.22441(7) 1.07259(19) 0.53387(14) 0.0262(4) Uani 1 1 d .
H13A H 0.2486 1.1284 0.5458 0.031 Uiso 1 1 calc R
C14 C 0.18165(7) 1.11947(18) 0.50162(15) 0.0254(4) Uani 1 1 d .
H14A H 0.1764 1.2073 0.4921 0.030 Uiso 1 1 calc R
C15 C 0.14741(6) 1.03617(17) 0.48406(13) 0.0220(3) Uani 1 1 d .
H15A H 0.1184 1.0684 0.4622 0.026 Uiso 1 1 calc R
C16 C 0.13807(5) 0.66353(16) 0.31666(12) 0.0179(3) Uani 1 1 d .
C17 C 0.14549(6) 0.64464(18) 0.22909(13) 0.0220(3) Uani 1 1 d .
H17A H 0.1645 0.5794 0.2221 0.026 Uiso 1 1 calc R
C18 C 0.12511(7) 0.72091(18) 0.15400(13) 0.0242(3) Uani 1 1 d .
H18A H 0.1298 0.7088 0.0946 0.029 Uiso 1 1 calc R
C19 C 0.09734(7) 0.81687(19) 0.16591(13) 0.0245(3) Uani 1 1 d .
H19A H 0.0831 0.8711 0.1150 0.029 Uiso 1 1 calc R
C20 C 0.09111(6) 0.83108(17) 0.25279(12) 0.0207(3) Uani 1 1 d .
H20A H 0.0721 0.8959 0.2604 0.025 Uiso 1 1 calc R
C21 C 0.23981(6) 0.50798(18) 0.63557(13) 0.0215(3) Uani 1 1 d .
H21A H 0.2458 0.5947 0.6294 0.026 Uiso 1 1 calc R
C22 C 0.31347(6) 0.4945(2) 0.74270(14) 0.0257(4) Uani 1 1 d .
H22A H 0.3133 0.5841 0.7265 0.039 Uiso 1 1 calc R
H22B H 0.3358 0.4506 0.7221 0.039 Uiso 1 1 calc R
H22C H 0.3201 0.4856 0.8112 0.039 Uiso 1 1 calc R
C23 C 0.26465(7) 0.3071(2) 0.71053(16) 0.0310(4) Uani 1 1 d .
H23A H 0.2341 0.2835 0.6791 0.046 Uiso 1 1 calc R
H23B H 0.2719 0.2905 0.7784 0.046 Uiso 1 1 calc R
H23C H 0.2839 0.2573 0.6844 0.046 Uiso 1 1 calc R

loop_
_atom_site_aniso_label
_atom_site_aniso_U_11
_atom_site_aniso_U_22
_atom_site_aniso_U_33
_atom_site_aniso_U_23
_atom_site_aniso_U_13
_atom_site_aniso_U_12
Ru1 0.01277(6) 0.01803(6) 0.01612(6) 0.00040(4) 0.00585(4) -0.00073(4)
Ru2 0.01283(6) 0.01886(6) 0.01785(6) 0.00102(4) 0.00463(4) -0.00029(4)
Cl1 0.02150(18) 0.02440(19) 0.02642(19) 0.00382(15) 0.01039(15) 0.00408(14)
O1 0.0146(5) 0.0197(6) 0.0283(6) 0.0031(5) 0.0039(5) 0.0001(4)
O2 0.0189(6) 0.0262(6) 0.0180(5) 0.0024(5) 0.0055(4) 0.0016(5)
O3 0.0142(5) 0.0235(6) 0.0270(6) 0.0026(5) 0.0058(5) -0.0018(4)
O4 0.0199(6) 0.0236(6) 0.0202(5) 0.0001(5) 0.0076(5) 0.0042(5)
O5 0.0169(5) 0.0243(6) 0.0232(6) 0.0031(5) 0.0044(5) 0.0025(4)
N1 0.0120(5) 0.0209(6) 0.0190(6) 0.0032(5) 0.0052(5) 0.0000(5)
N2 0.0175(6) 0.0200(6) 0.0189(6) -0.0014(5) 0.0076(5) -0.0031(5)
N3 0.0168(6) 0.0206(6) 0.0175(6) 0.0021(5) 0.0070(5) -0.0020(5)
N4 0.0157(6) 0.0192(6) 0.0176(6) -0.0003(5) 0.0062(5) -0.0016(5)
N5 0.0187(6) 0.0230(7) 0.0194(6) -0.0005(5) 0.0042(5) 0.0013(5)
C1 0.0166(7) 0.0214(7) 0.0182(7) -0.0007(6) 0.0075(6) -0.0023(6)
C2 0.0183(7) 0.0220(8) 0.0232(7) -0.0023(6) 0.0072(6) -0.0036(6)
C3 0.0170(7) 0.0254(8) 0.0259(8) -0.0051(7) 0.0055(6) -0.0056(6)
C4 0.0147(7) 0.0283(9) 0.0273(8) -0.0019(7) 0.0047(6) -0.0021(6)
C5 0.0147(7) 0.0236(8) 0.0246(8) 0.0014(6) 0.0054(6) 0.0003(6)
C6 0.0182(7) 0.0227(7) 0.0180(7) -0.0017(6) 0.0067(6) -0.0050(6)
C7 0.0241(8) 0.0287(9) 0.0190(7) -0.0016(6) 0.0074(6) -0.0059(7)
C8 0.0272(9) 0.0300(9) 0.0213(8) -0.0054(7) 0.0121(7) -0.0085(7)
C9 0.0278(9) 0.0234(8) 0.0285(9) -0.0054(7) 0.0168(7) -0.0040(7)
C10 0.0231(8) 0.0201(7) 0.0244(8) -0.0021(6) 0.0114(6) -0.0008(6)
C11 0.0160(7) 0.0231(7) 0.0191(7) -0.0009(6) 0.0074(6) -0.0030(6)
C12 0.0185(7) 0.0279(9) 0.0279(8) -0.0036(7) 0.0105(7) -0.0066(6)
C13 0.0264(9) 0.0266(9) 0.0295(9) -0.0066(7) 0.0142(7) -0.0101(7)
C14 0.0294(9) 0.0213(8) 0.0295(9) -0.0032(7) 0.0149(8) -0.0053(7)
C15 0.0240(8) 0.0215(8) 0.0228(8) 0.0000(6) 0.0103(6) -0.0010(6)
C16 0.0144(6) 0.0207(7) 0.0198(7) -0.0008(6) 0.0069(5) -0.0019(5)
C17 0.0231(8) 0.0227(8) 0.0233(8) -0.0046(6) 0.0119(6) -0.0027(6)
C18 0.0294(9) 0.0259(8) 0.0204(7) -0.0042(6) 0.0124(7) -0.0056(7)
C19 0.0293(9) 0.0241(8) 0.0211(7) 0.0010(6) 0.0094(7) -0.0016(7)
C20 0.0227(8) 0.0198(7) 0.0200(7) 0.0012(6) 0.0072(6) 0.0006(6)
C21 0.0188(7) 0.0245(8) 0.0221(7) 0.0014(6) 0.0075(6) 0.0027(6)
C22 0.0205(8) 0.0290(9) 0.0236(8) -0.0016(7) 0.0007(6) -0.0003(7)
C23 0.0299(10) 0.0241(9) 0.0307(9) 0.0023(8) -0.0029(8) 0.0004(7)

loop_
_atom_type_symbol
_atom_type_description
_atom_type_scat_dispersion_real
_atom_type_scat_dispersion_imag
_atom_type_scat_source
C C 0.0033 0.0016 'International Tables Vol C Tables 4.2.6.8 and 6.1.1.4'
H H 0.0000 0.0000 'International Tables Vol C Tables 4.2.6.8 and 6.1.1.4'
N N 0.0061 0.0033 'International Tables Vol C Tables 4.2.6.8 and 6.1.1.4'
O O 0.0106 0.0060 'International Tables Vol C Tables 4.2.6.8 and 6.1.1.4'
Ru Ru -1.2594 0.8363 'International Tables Vol C Tables 4.2.6.8 and 6.1.1.4'
Cl Cl 0.1484 0.1585 'International Tables Vol C Tables 4.2.6.8 and 6.1.1.4'

loop_
_geom_angle_atom_site_label_1
_geom_angle_atom_site_label_2
_geom_angle_atom_site_label_3
_geom_angle
N4 Ru1 N1 89.34(6)
N4 Ru1 N2 175.43(6)
N1 Ru1 N2 89.10(6)
N4 Ru1 N3 88.38(6)
N1 Ru1 N3 175.27(6)
N2 Ru1 N3 92.86(6)
N4 Ru1 Ru2 87.75(4)
N1 Ru1 Ru2 87.49(4)
N2 Ru1 Ru2 87.89(4)
N3 Ru1 Ru2 88.29(4)
N4 Ru1 Cl1 93.32(4)
N1 Ru1 Cl1 93.18(4)
N2 Ru1 Cl1 91.06(4)
N3 Ru1 Cl1 91.09(4)
Ru2 Ru1 Cl1 178.750(13)
O1 Ru2 O4 89.98(6)
O1 Ru2 O2 90.72(6)
O4 Ru2 O2 175.37(5)
O1 Ru2 O3 175.57(5)
O4 Ru2 O3 89.07(6)
O2 Ru2 O3 89.88(6)
O1 Ru2 Ru1 92.52(4)
O4 Ru2 Ru1 92.55(4)
O2 Ru2 Ru1 91.99(4)
O3 Ru2 Ru1 91.84(4)
O1 Ru2 O5 88.79(5)
O4 Ru2 O5 92.85(5)
O2 Ru2 O5 82.60(5)
O3 Ru2 O5 86.94(5)
Ru1 Ru2 O5 174.45(3)
C1 O1 Ru2 120.89(11)
C6 O2 Ru2 121.31(11)
C11 O3 Ru2 121.85(11)
C16 O4 Ru2 120.94(11)
C21 O5 Ru2 115.50(12)
C1 N1 C5 118.81(15)
C1 N1 Ru1 118.91(11)
C5 N1 Ru1 122.27(12)
C6 N2 C10 118.07(15)
C6 N2 Ru1 118.31(12)
C10 N2 Ru1 123.52(12)
C11 N3 C15 118.21(15)
C11 N3 Ru1 118.00(12)
C15 N3 Ru1 123.65(12)
C20 N4 C16 118.11(15)
C20 N4 Ru1 122.86(12)
C16 N4 Ru1 119.02(11)
C21 N5 C23 121.94(16)
C21 N5 C22 120.46(16)
C23 N5 C22 117.39(15)
O1 C1 N1 119.71(15)
O1 C1 C2 119.27(16)
N1 C1 C2 121.02(16)
C3 C2 C1 119.42(17)
C2 C3 C4 119.47(17)
C5 C4 C3 118.88(16)
N1 C5 C4 122.36(17)
O2 C6 N2 119.34(16)
O2 C6 C7 119.45(17)
N2 C6 C7 121.21(17)
C8 C7 C6 119.48(18)
C7 C8 C9 119.50(18)
C10 C9 C8 118.77(18)
N2 C10 C9 122.96(18)
O3 C11 N3 119.74(15)
O3 C11 C12 119.09(16)
N3 C11 C12 121.17(17)
C13 C12 C11 119.33(18)
C12 C13 C14 119.46(17)
C15 C14 C13 118.76(18)
N3 C15 C14 123.08(18)
O4 C16 N4 119.38(15)
O4 C16 C17 119.53(16)
N4 C16 C17 121.09(16)
C18 C17 C16 119.68(17)
C17 C18 C19 119.26(17)
C20 C19 C18 118.74(17)
N4 C20 C19 123.12(17)
O5 C21 N5 124.96(18)
C3 C2 H2A 120.3
C1 C2 H2A 120.3
C2 C3 H3A 120.3
C4 C3 H3A 120.3
C5 C4 H4A 120.6
C3 C4 H4A 120.6
N1 C5 H5A 118.8
C4 C5 H5A 118.8
C8 C7 H7A 120.3
C6 C7 H7A 120.3
C7 C8 H8A 120.2
C9 C8 H8A 120.2
C10 C9 H9A 120.6
C8 C9 H9A 120.6
N2 C10 H10A 118.5
C9 C10 H10A 118.5
C13 C12 H12A 120.3
C11 C12 H12A 120.3
C12 C13 H13A 120.3
C14 C13 H13A 120.3
C15 C14 H14A 120.6
C13 C14 H14A 120.6
N3 C15 H15A 118.5
C14 C15 H15A 118.5
C18 C17 H17A 120.2
C16 C17 H17A 120.2
C17 C18 H18A 120.4
C19 C18 H18A 120.4
C20 C19 H19A 120.6
C18 C19 H19A 120.6
N4 C20 H20A 118.4
C19 C20 H20A 118.4
O5 C21 H21A 117.5
N5 C21 H21A 117.5
N5 C22 H22A 109.5
N5 C22 H22B 109.5
H22A C22 H22B 109.5
N5 C22 H22C 109.5
H22A C22 H22C 109.5
H22B C22 H22C 109.5
N5 C23 H23A 109.5
N5 C23 H23B 109.5
H23A C23 H23B 109.5
N5 C23 H23C 109.5
H23A C23 H23C 109.5
H23B C23 H23C 109.5

loop_
_geom_bond_atom_site_label_1
_geom_bond_atom_site_label_2
_geom_bond_distance
Ru1 N4 2.0981(15)
Ru1 N1 2.0987(15)
Ru1 N2 2.1120(15)
Ru1 N3 2.1201(15)
Ru1 Ru2 2.29476(19)
Ru1 Cl1 2.5581(5)
Ru2 O1 1.9787(13)
Ru2 O4 1.9898(13)
Ru2 O2 1.9908(13)
Ru2 O3 2.0011(13)
Ru2 O5 2.3481(13)
O1 C1 1.307(2)
O2 C6 1.304(2)
O3 C11 1.303(2)
O4 C16 1.309(2)
O5 C21 1.248(2)
N1 C1 1.352(2)
N1 C5 1.362(2)
N2 C6 1.363(2)
N2 C10 1.364(2)
N3 C11 1.359(2)
N3 C15 1.360(2)
N4 C20 1.359(2)
N4 C16 1.365(2)
N5 C21 1.322(2)
N5 C23 1.449(3)
N5 C22 1.461(2)
C1 C2 1.409(2)
C2 C3 1.370(2)
C3 C4 1.398(3)
C4 C5 1.374(3)
C6 C7 1.414(3)
C7 C8 1.373(3)
C8 C9 1.397(3)
C9 C10 1.380(3)
C11 C12 1.414(2)
C12 C13 1.371(3)
C13 C14 1.399(3)
C14 C15 1.372(3)
C16 C17 1.409(2)
C17 C18 1.372(3)
C18 C19 1.400(3)
C19 C20 1.376(3)
C2 H2A 0.9500
C3 H3A 0.9500
C4 H4A 0.9500
C5 H5A 0.9500
C7 H7A 0.9500
C8 H8A 0.9500
C9 H9A 0.9500
C10 H10A 0.9500
C12 H12A 0.9500
C13 H13A 0.9500
C14 H14A 0.9500
C15 H15A 0.9500
C17 H17A 0.9500
C18 H18A 0.9500
C19 H19A 0.9500
C20 H20A 0.9500
C21 H21A 0.9500
C22 H22A 0.9800
C22 H22B 0.9800
C22 H22C 0.9800
C23 H23A 0.9800
C23 H23B 0.9800
C23 H23C 0.9800

loop_
_geom_torsion_atom_site_label_1
_geom_torsion_atom_site_label_2
_geom_torsion_atom_site_label_3
_geom_torsion_atom_site_label_4
_geom_torsion
N4 Ru1 Ru2 O1 -94.40(6)
N1 Ru1 Ru2 O1 -4.97(6)
N2 Ru1 Ru2 O1 84.23(6)
N3 Ru1 Ru2 O1 177.15(6)
Cl1 Ru1 Ru2 O1 117.2(6)
N4 Ru1 Ru2 O4 -4.31(5)
N1 Ru1 Ru2 O4 85.13(6)
N2 Ru1 Ru2 O4 174.32(5)
N3 Ru1 Ru2 O4 -92.75(6)
Cl1 Ru1 Ru2 O4 -152.7(6)
N4 Ru1 Ru2 O2 174.79(5)
N1 Ru1 Ru2 O2 -95.77(6)
N2 Ru1 Ru2 O2 -6.58(5)
N3 Ru1 Ru2 O2 86.35(6)
Cl1 Ru1 Ru2 O2 26.4(6)
N4 Ru1 Ru2 O3 84.84(6)
N1 Ru1 Ru2 O3 174.28(6)
N2 Ru1 Ru2 O3 -96.53(6)
N3 Ru1 Ru2 O3 -3.60(5)
Cl1 Ru1 Ru2 O3 -63.5(6)
N4 Ru1 Ru2 O5 162.0(3)
N1 Ru1 Ru2 O5 -108.6(3)
N2 Ru1 Ru2 O5 -19.4(3)
N3 Ru1 Ru2 O5 73.6(3)
Cl1 Ru1 Ru2 O5 13.6(7)
O4 Ru2 O1 C1 -85.52(14)
O2 Ru2 O1 C1 99.05(14)
O3 Ru2 O1 C1 -163.2(7)
Ru1 Ru2 O1 C1 7.03(13)
O5 Ru2 O1 C1 -178.37(14)
O1 Ru2 O2 C6 -80.97(13)
O4 Ru2 O2 C6 -180(87)
O3 Ru2 O2 C6 103.42(13)
Ru1 Ru2 O2 C6 11.59(13)
O5 Ru2 O2 C6 -169.65(14)
O1 Ru2 O3 C11 173.2(7)
O4 Ru2 O3 C11 95.51(14)
O2 Ru2 O3 C11 -89.00(14)
Ru1 Ru2 O3 C11 2.99(14)
O5 Ru2 O3 C11 -171.59(14)
O1 Ru2 O4 C16 98.67(13)
O2 Ru2 O4 C16 -162.6(6)
O3 Ru2 O4 C16 -85.66(13)
Ru1 Ru2 O4 C16 6.14(13)
O5 Ru2 O4 C16 -172.55(13)
O1 Ru2 O5 C21 -164.52(13)
O4 Ru2 O5 C21 105.56(13)
O2 Ru2 O5 C21 -73.64(13)
O3 Ru2 O5 C21 16.64(13)
Ru1 Ru2 O5 C21 -60.8(4)
N4 Ru1 N1 C1 92.46(13)
N2 Ru1 N1 C1 -83.24(13)
N3 Ru1 N1 C1 31.3(7)
Ru2 Ru1 N1 C1 4.69(12)
Cl1 Ru1 N1 C1 -174.25(12)
N4 Ru1 N1 C5 -86.83(14)
N2 Ru1 N1 C5 97.47(14)
N3 Ru1 N1 C5 -147.9(6)
Ru2 Ru1 N1 C5 -174.60(14)
Cl1 Ru1 N1 C5 6.45(14)
N4 Ru1 N2 C6 21.6(8)
N1 Ru1 N2 C6 91.71(13)
N3 Ru1 N2 C6 -83.99(13)
Ru2 Ru1 N2 C6 4.19(12)
Cl1 Ru1 N2 C6 -175.13(12)
N4 Ru1 N2 C10 -154.6(6)
N1 Ru1 N2 C10 -84.50(14)
N3 Ru1 N2 C10 99.80(14)
Ru2 Ru1 N2 C10 -172.02(14)
Cl1 Ru1 N2 C10 8.66(14)
N4 Ru1 N3 C11 -82.37(13)
N1 Ru1 N3 C11 -21.2(7)
N2 Ru1 N3 C11 93.22(13)
Ru2 Ru1 N3 C11 5.42(12)
Cl1 Ru1 N3 C11 -175.66(12)
N4 Ru1 N3 C15 93.20(14)
N1 Ru1 N3 C15 154.3(6)
N2 Ru1 N3 C15 -91.20(14)
Ru2 Ru1 N3 C15 -179.01(14)
Cl1 Ru1 N3 C15 -0.09(14)
N1 Ru1 N4 C20 95.73(14)
N2 Ru1 N4 C20 165.8(6)
N3 Ru1 N4 C20 -88.41(14)
Ru2 Ru1 N4 C20 -176.76(13)
Cl1 Ru1 N4 C20 2.59(14)
N1 Ru1 N4 C16 -83.49(13)
N2 Ru1 N4 C16 -13.4(8)
N3 Ru1 N4 C16 92.38(13)
Ru2 Ru1 N4 C16 4.03(12)
Cl1 Ru1 N4 C16 -176.63(12)
Ru2 O1 C1 N1 -4.9(2)
Ru2 O1 C1 C2 175.71(12)
C5 N1 C1 O1 178.47(15)
Ru1 N1 C1 O1 -0.8(2)
C5 N1 C1 C2 -2.2(3)
Ru1 N1 C1 C2 178.53(13)
O1 C1 C2 C3 -178.52(17)
N1 C1 C2 C3 2.1(3)
C1 C2 C3 C4 -0.5(3)
C2 C3 C4 C5 -1.0(3)
C1 N1 C5 C4 0.6(3)
Ru1 N1 C5 C4 179.93(14)
C3 C4 C5 N1 0.9(3)
Ru2 O2 C6 N2 -10.8(2)
Ru2 O2 C6 C7 169.11(13)
C10 N2 C6 O2 179.45(15)
Ru1 N2 C6 O2 3.0(2)
C10 N2 C6 C7 -0.5(2)
Ru1 N2 C6 C7 -176.89(13)
O2 C6 C7 C8 179.44(17)
N2 C6 C7 C8 -0.6(3)
C6 C7 C8 C9 1.2(3)
C7 C8 C9 C10 -0.6(3)
C6 N2 C10 C9 1.1(3)
Ru1 N2 C10 C9 177.28(14)
C8 C9 C10 N2 -0.5(3)
Ru2 O3 C11 N3 0.6(2)
Ru2 O3 C11 C12 -179.88(13)
C15 N3 C11 O3 179.51(16)
Ru1 N3 C11 O3 -4.7(2)
C15 N3 C11 C12 0.0(3)
Ru1 N3 C11 C12 175.85(13)
O3 C11 C12 C13 179.78(18)
N3 C11 C12 C13 -0.7(3)
C11 C12 C13 C14 1.1(3)
C12 C13 C14 C15 -0.7(3)
C11 N3 C15 C14 0.3(3)
Ru1 N3 C15 C14 -175.23(14)
C13 C14 C15 N3 0.0(3)
Ru2 O4 C16 N4 -4.3(2)
Ru2 O4 C16 C17 175.76(12)
C20 N4 C16 O4 -179.90(15)
Ru1 N4 C16 O4 -0.6(2)
C20 N4 C16 C17 0.0(2)
Ru1 N4 C16 C17 179.27(12)
O4 C16 C17 C18 179.86(17)
N4 C16 C17 C18 0.0(3)
C16 C17 C18 C19 0.3(3)
C17 C18 C19 C20 -0.4(3)
C16 N4 C20 C19 -0.2(3)
Ru1 N4 C20 C19 -179.43(14)
C18 C19 C20 N4 0.4(3)
Ru2 O5 C21 N5 166.47(15)
C23 N5 C21 O5 -0.4(3)
C22 N5 C21 O5 174.20(18)
